data_4346614
loop_
_publ_author_name
'Nugent, Joseph W.'
'Reibenspies, Joseph H.'
'Hancock, Robert D.'

_publ_section_title
;
 Controlling the Fluorescence Response of PET Sensors via the Metal-Ion
 \p-Contacting Ability of the Fluorophore: Coumarin, a Weaker \p
 Contacter.
;
_journal_issue 20
_journal_name_full 'Inorganic chemistry'
_journal_page_first 9976
_journal_page_last 9988
_journal_paper_doi 10.1021/acs.inorgchem.5b01766
_journal_volume 54
_journal_year 2015
_chemical_formula_moiety 'C24 H23 Ag N4 O7'
_chemical_formula_sum 'C24 H23 Ag N4 O7'
_chemical_formula_weight 587.33
_space_group_crystal_system triclinic
_space_group_IT_number 2
_space_group_name_Hall '-P 1'
_space_group_name_H-M_alt 'P -1'
_atom_sites_solution_hydrogens geom
_atom_sites_solution_primary direct
_audit_creation_date 2014-07-18
_audit_creation_method
;
Olex2 1.2
(compiled 2014.06.27 svn.r2953 for OlexSys, GUI svn.r4855)
;
_cell_angle_alpha 103.543(3)
_cell_angle_beta 111.291(2)
_cell_angle_gamma 93.928(2)
_cell_formula_units_Z 2
_cell_length_a 9.0804(5)
_cell_length_b 11.6555(6)
_cell_length_c 11.9969(7)
_cell_measurement_reflns_used 9035
_cell_measurement_temperature 110
_cell_measurement_theta_max 35.807
_cell_measurement_theta_min 2.236
_cell_volume 1133.51(11)
_computing_cell_refinement 'SAINT (Bruker AXS Inc.)'
_computing_data_collection 'APEX2 (Bruker AXS Inc.)'
_computing_data_reduction 'SAINT (Bruker AXS Inc.)'
_computing_molecular_graphics 'Olex2 (Dolomanov et al., 2009)'
_computing_publication_material 'Olex2 (Dolomanov et al., 2009)'
_computing_structure_refinement 'ShelXL (Sheldrick, 2008)'
_computing_structure_solution 'ShelXT (Sheldrick, 2008)'
_diffrn_ambient_temperature 110.0
_diffrn_detector 'CCD area detector'
_diffrn_detector_area_resol_mean 7.9
_diffrn_detector_type 'Bruker APEX2 area detector'
_diffrn_measured_fraction_theta_full 1.000
_diffrn_measured_fraction_theta_max 0.986
_diffrn_measurement_device 'three-circle diffractometer'
_diffrn_measurement_device_type 'Bruker APEX2 area detector'
_diffrn_measurement_method '\w and \f scans'
_diffrn_radiation_collimation 0.5
_diffrn_radiation_monochromator graphite
_diffrn_radiation_probe x-ray
_diffrn_radiation_type MoK\a
_diffrn_radiation_wavelength 0.71073
_diffrn_reflns_av_R_equivalents 0.0395
_diffrn_reflns_av_unetI/netI 0.0224
_diffrn_reflns_Laue_measured_fraction_full 1.000
_diffrn_reflns_Laue_measured_fraction_max 0.986
_diffrn_reflns_limit_h_max 15
_diffrn_reflns_limit_h_min -15
_diffrn_reflns_limit_k_max 19
_diffrn_reflns_limit_k_min -19
_diffrn_reflns_limit_l_max 19
_diffrn_reflns_limit_l_min -19
_diffrn_reflns_number 78471
_diffrn_reflns_point_group_measured_fraction_full 1.000
_diffrn_reflns_point_group_measured_fraction_max 0.986
_diffrn_reflns_theta_full 25.242
_diffrn_reflns_theta_max 36.343
_diffrn_reflns_theta_min 1.824
_diffrn_source 'sealed X-ray tube'
_diffrn_standards_number 0
_exptl_absorpt_coefficient_mu 0.945
_exptl_absorpt_correction_T_max 0.7471
_exptl_absorpt_correction_T_min 0.5981
_exptl_absorpt_correction_type multi-scan
_exptl_absorpt_process_details
;
SADABS-2012/1 (Bruker,2012) was used for absorption correction.
wR2(int) was 0.0798 before and 0.0509 after correction.
The Ratio of minimum to maximum transmission is 0.8006.
The \l/2 correction factor is 0.0015.
;
_exptl_crystal_colour colourless
_exptl_crystal_colour_primary colourless
_exptl_crystal_density_diffrn 1.721
_exptl_crystal_description block
_exptl_crystal_F_000 596
_exptl_crystal_size_max 0.617
_exptl_crystal_size_mid 0.228
_exptl_crystal_size_min 0.182
_refine_diff_density_max 0.639
_refine_diff_density_min -0.791
_refine_diff_density_rms 0.073
_refine_ls_extinction_method none
_refine_ls_goodness_of_fit_ref 1.041
_refine_ls_hydrogen_treatment constr
_refine_ls_matrix_type full
_refine_ls_number_parameters 327
_refine_ls_number_reflns 10864
_refine_ls_number_restraints 0
_refine_ls_restrained_S_all 1.041
_refine_ls_R_factor_all 0.0320
_refine_ls_R_factor_gt 0.0256
_refine_ls_shift/su_max 0.002
_refine_ls_shift/su_mean 0.000
_refine_ls_structure_factor_coef Fsqd
_refine_ls_weighting_details 'w=1/[\s^2^(Fo^2^)+(0.0291P)^2^+0.4371P] where P=(Fo^2^+2Fc^2^)/3'
_refine_ls_weighting_scheme calc
_refine_ls_wR_factor_gt 0.0612
_refine_ls_wR_factor_ref 0.0650
_reflns_Friedel_coverage 0.000
_reflns_number_gt 9517
_reflns_number_total 10864
_reflns_threshold_expression 'I > 2\s(I)'
_cod_data_source_file ic5b01766_si_004.cif
_cod_data_source_block rh111
_cod_database_code 4346614
_shelxl_version_number 2014-3
_shelx_space_group_comment
;
The symmetry employed for this shelxl refinement is uniquely defined
by the following loop, which should always be used as a source of
symmetry information in preference to the above space-group names.
They are only intended as comments.
;
_shelx_estimated_absorpt_t_max 0.847
_shelx_estimated_absorpt_t_min 0.593
_olex2_refinement_description
;
1. Fixed Uiso
 At 1.2 times of:
  All C(H) groups, All C(H,H) groups
 At 1.5 times of:
  All C(H,H,H) groups
2.a Secondary CH2 refined with riding coordinates:
 C6(H6A,H6B), C7(H7A,H7B), C13(H13A,H13B)
2.b Aromatic/amide H refined with riding coordinates:
 C2(H2), C3(H3), C4(H4), C5(H5), C9(H9), C10(H10), C11(H11), C12(H12),
 C15(H15), C18(H18), C21(H21)
2.c Idealised Me refined as rotating group:
 C23(H23A,H23B,H23C), C24(H24A,H24B,H24C)
;
_olex2_submission_special_instructions 'No special instructions were received'

loop_
_space_group_symop_operation_xyz
'x, y, z'
'-x, -y, -z'

loop_
_atom_site_label
_atom_site_type_symbol
_atom_site_fract_x
_atom_site_fract_y
_atom_site_fract_z
_atom_site_U_iso_or_equiv
_atom_site_adp_type
_atom_site_occupancy
_atom_site_site_symmetry_order
_atom_site_calc_flag
_atom_site_refinement_flags_posn
Ag1 Ag 0.55890(2) 0.73269(2) 0.63221(2) 0.02285(3) Uani 1 1 d .
O1 O 0.81779(11) 0.86009(9) 0.73985(9) 0.02581(16) Uani 1 1 d .
O2 O 0.79831(13) 0.76915(11) 0.55424(10) 0.0396(3) Uani 1 1 d .
O3 O 1.02561(11) 0.87416(9) 0.69224(10) 0.03009(19) Uani 1 1 d .
O4 O 0.73322(15) 0.63724(9) 1.11846(9) 0.0359(2) Uani 1 1 d .
O5 O 0.73891(11) 0.79722(7) 1.05011(8) 0.02222(15) Uani 1 1 d .
O6 O 0.74960(10) 1.16572(7) 0.94247(8) 0.02169(14) Uani 1 1 d .
O7 O 0.46298(10) 1.09995(7) 0.77469(9) 0.02301(15) Uani 1 1 d .
N1 N 0.34668(11) 0.77325(8) 0.48950(9) 0.01830(14) Uani 1 1 d .
N2 N 0.29147(11) 0.62512(8) 0.63650(8) 0.01837(14) Uani 1 1 d .
N3 N 0.61791(12) 0.56353(8) 0.69154(9) 0.02059(16) Uani 1 1 d .
N4 N 0.88159(11) 0.83447(8) 0.66176(9) 0.01974(15) Uani 1 1 d .
C1 C 0.19531(12) 0.73320(9) 0.46887(10) 0.01856(16) Uani 1 1 d .
C2 C 0.06679(15) 0.76822(13) 0.38480(13) 0.0283(2) Uani 1 1 d .
H2 H -0.0403 0.7375 0.3700 0.034 Uiso 1 1 calc R
C3 C 0.09623(17) 0.84785(14) 0.32327(14) 0.0317(3) Uani 1 1 d .
H3 H 0.0099 0.8731 0.2665 0.038 Uiso 1 1 calc R
C4 C 0.25343(16) 0.89043(11) 0.34552(12) 0.0268(2) Uani 1 1 d .
H4 H 0.2774 0.9458 0.3052 0.032 Uiso 1 1 calc R
C5 C 0.37421(14) 0.85000(10) 0.42808(11) 0.02217(18) Uani 1 1 d .
H5 H 0.4821 0.8776 0.4423 0.027 Uiso 1 1 calc R
C6 C 0.15622(14) 0.64649(12) 0.53481(12) 0.0268(2) Uani 1 1 d .
H6A H 0.0775 0.6768 0.5688 0.032 Uiso 1 1 calc R
H6B H 0.1032 0.5686 0.4720 0.032 Uiso 1 1 calc R
C7 C 0.32700(14) 0.50414(10) 0.60266(12) 0.0256(2) Uani 1 1 d .
H7A H 0.3151 0.4836 0.5146 0.031 Uiso 1 1 calc R
H7B H 0.2465 0.4470 0.6089 0.031 Uiso 1 1 calc R
C8 C 0.49210(14) 0.48755(9) 0.68167(11) 0.02204(18) Uani 1 1 d .
C9 C 0.51361(19) 0.39482(11) 0.73725(14) 0.0309(3) Uani 1 1 d .
H9 H 0.4234 0.3418 0.7287 0.037 Uiso 1 1 calc R
C10 C 0.6675(2) 0.37999(12) 0.80538(14) 0.0360(3) Uani 1 1 d .
H10 H 0.6841 0.3175 0.8449 0.043 Uiso 1 1 calc R
C11 C 0.7967(2) 0.45772(12) 0.81494(13) 0.0343(3) Uani 1 1 d .
H11 H 0.9035 0.4491 0.8600 0.041 Uiso 1 1 calc R
C12 C 0.76617(15) 0.54862(11) 0.75700(12) 0.0262(2) Uani 1 1 d .
H12 H 0.8546 0.6026 0.7642 0.031 Uiso 1 1 calc R
C13 C 0.27383(13) 0.65423(9) 0.75664(10) 0.02015(17) Uani 1 1 d .
H13A H 0.2270 0.5807 0.7680 0.024 Uiso 1 1 calc R
H13B H 0.1992 0.7124 0.7563 0.024 Uiso 1 1 calc R
C14 C 0.43315(13) 0.70662(9) 0.86383(10) 0.01847(16) Uani 1 1 d .
C15 C 0.50323(15) 0.64478(10) 0.94563(10) 0.02273(19) Uani 1 1 d .
H15 H 0.4467 0.5701 0.9387 0.027 Uiso 1 1 calc R
C16 C 0.66131(16) 0.68847(10) 1.04331(11) 0.0249(2) Uani 1 1 d .
C17 C 0.66478(13) 0.86571(9) 0.97361(9) 0.01717(15) Uani 1 1 d .
C18 C 0.75026(12) 0.97889(9) 0.99811(9) 0.01749(16) Uani 1 1 d .
H18 H 0.8548 1.0042 1.0620 0.021 Uiso 1 1 calc R
C19 C 0.67983(12) 1.05357(9) 0.92758(10) 0.01698(15) Uani 1 1 d .
C20 C 0.52270(12) 1.01637(9) 0.83366(10) 0.01752(16) Uani 1 1 d .
C21 C 0.44238(12) 0.90278(9) 0.80914(10) 0.01757(16) Uani 1 1 d .
H21 H 0.3385 0.8768 0.7445 0.021 Uiso 1 1 calc R
C22 C 0.51313(12) 0.82464(9) 0.87932(9) 0.01650(15) Uani 1 1 d .
C23 C 0.91601(15) 1.19921(12) 1.01780(13) 0.0295(2) Uani 1 1 d .
H23A H 0.9746 1.1413 0.9859 0.044 Uiso 1 1 calc GR
H23B H 0.9342 1.2003 1.1038 0.044 Uiso 1 1 calc GR
H23C H 0.9541 1.2791 1.0157 0.044 Uiso 1 1 calc GR
C24 C 0.30237(13) 1.06651(10) 0.68276(11) 0.02267(19) Uani 1 1 d .
H24A H 0.2960 0.9960 0.6168 0.034 Uiso 1 1 calc GR
H24B H 0.2720 1.1330 0.6469 0.034 Uiso 1 1 calc GR
H24C H 0.2292 1.0476 0.7216 0.034 Uiso 1 1 calc GR

loop_
_atom_site_aniso_label
_atom_site_aniso_U_11
_atom_site_aniso_U_22
_atom_site_aniso_U_33
_atom_site_aniso_U_23
_atom_site_aniso_U_13
_atom_site_aniso_U_12
Ag1 0.01424(3) 0.02868(4) 0.02759(4) 0.01524(3) 0.00613(3) 0.00195(3)
O1 0.0216(4) 0.0324(4) 0.0243(4) 0.0074(3) 0.0105(3) 0.0032(3)
O2 0.0310(5) 0.0441(6) 0.0311(5) -0.0098(4) 0.0142(4) -0.0135(4)
O3 0.0147(3) 0.0333(5) 0.0399(5) 0.0092(4) 0.0097(3) -0.0020(3)
O4 0.0473(6) 0.0285(4) 0.0259(4) 0.0162(4) 0.0036(4) -0.0015(4)
O5 0.0279(4) 0.0192(3) 0.0177(3) 0.0078(3) 0.0056(3) 0.0012(3)
O6 0.0167(3) 0.0158(3) 0.0290(4) 0.0077(3) 0.0045(3) -0.0001(2)
O7 0.0148(3) 0.0175(3) 0.0341(4) 0.0109(3) 0.0043(3) 0.0027(3)
N1 0.0163(3) 0.0201(4) 0.0197(4) 0.0082(3) 0.0067(3) 0.0031(3)
N2 0.0172(4) 0.0203(4) 0.0180(3) 0.0070(3) 0.0066(3) 0.0014(3)
N3 0.0209(4) 0.0193(4) 0.0209(4) 0.0062(3) 0.0069(3) 0.0040(3)
N4 0.0161(4) 0.0175(3) 0.0256(4) 0.0072(3) 0.0077(3) 0.0014(3)
C1 0.0155(4) 0.0208(4) 0.0196(4) 0.0069(3) 0.0062(3) 0.0039(3)
C2 0.0174(4) 0.0380(6) 0.0329(6) 0.0172(5) 0.0082(4) 0.0096(4)
C3 0.0276(6) 0.0404(7) 0.0349(6) 0.0222(5) 0.0117(5) 0.0174(5)
C4 0.0319(6) 0.0273(5) 0.0293(5) 0.0162(4) 0.0147(5) 0.0135(4)
C5 0.0232(5) 0.0227(4) 0.0254(5) 0.0119(4) 0.0114(4) 0.0057(4)
C6 0.0152(4) 0.0362(6) 0.0285(5) 0.0172(5) 0.0041(4) -0.0019(4)
C7 0.0210(5) 0.0200(4) 0.0294(5) -0.0032(4) 0.0096(4) -0.0010(4)
C8 0.0260(5) 0.0144(4) 0.0258(5) 0.0019(3) 0.0127(4) 0.0020(3)
C9 0.0455(7) 0.0150(4) 0.0367(6) 0.0065(4) 0.0218(6) 0.0048(4)
C10 0.0567(9) 0.0203(5) 0.0318(6) 0.0107(4) 0.0151(6) 0.0127(5)
C11 0.0408(7) 0.0265(5) 0.0280(6) 0.0086(4) 0.0029(5) 0.0133(5)
C12 0.0240(5) 0.0248(5) 0.0249(5) 0.0075(4) 0.0035(4) 0.0059(4)
C13 0.0205(4) 0.0178(4) 0.0236(4) 0.0044(3) 0.0118(4) -0.0003(3)
C14 0.0232(4) 0.0158(4) 0.0185(4) 0.0036(3) 0.0118(3) 0.0006(3)
C15 0.0315(5) 0.0183(4) 0.0187(4) 0.0060(3) 0.0107(4) -0.0012(4)
C16 0.0362(6) 0.0195(4) 0.0184(4) 0.0075(3) 0.0097(4) -0.0001(4)
C17 0.0215(4) 0.0158(4) 0.0156(4) 0.0048(3) 0.0085(3) 0.0032(3)
C18 0.0185(4) 0.0163(4) 0.0167(4) 0.0036(3) 0.0066(3) 0.0018(3)
C19 0.0162(4) 0.0144(3) 0.0206(4) 0.0040(3) 0.0081(3) 0.0025(3)
C20 0.0148(4) 0.0154(4) 0.0232(4) 0.0060(3) 0.0077(3) 0.0039(3)
C21 0.0157(4) 0.0153(4) 0.0219(4) 0.0043(3) 0.0082(3) 0.0022(3)
C22 0.0191(4) 0.0140(3) 0.0176(4) 0.0031(3) 0.0095(3) 0.0016(3)
C23 0.0202(5) 0.0255(5) 0.0347(6) 0.0117(5) 0.0008(4) -0.0037(4)
C24 0.0161(4) 0.0202(4) 0.0288(5) 0.0080(4) 0.0048(4) 0.0036(3)

loop_
_atom_type_symbol
_atom_type_description
_atom_type_scat_dispersion_real
_atom_type_scat_dispersion_imag
_atom_type_scat_source
C C 0.0033 0.0016 'International Tables Vol C Tables 4.2.6.8 and 6.1.1.4'
H H 0.0000 0.0000 'International Tables Vol C Tables 4.2.6.8 and 6.1.1.4'
Ag Ag -0.8971 1.1015 'International Tables Vol C Tables 4.2.6.8 and 6.1.1.4'
N N 0.0061 0.0033 'International Tables Vol C Tables 4.2.6.8 and 6.1.1.4'
O O 0.0106 0.0060 'International Tables Vol C Tables 4.2.6.8 and 6.1.1.4'

loop_
_geom_angle_atom_site_label_1
_geom_angle_atom_site_label_2
_geom_angle_atom_site_label_3
_geom_angle
N1 Ag1 O1 125.21(3)
N1 Ag1 N3 133.43(3)
N3 Ag1 O1 100.42(3)
N4 O1 Ag1 102.19(7)
C16 O5 C17 121.58(9)
C19 O6 C23 117.15(9)
C20 O7 C24 116.45(8)
C1 N1 Ag1 123.62(7)
C1 N1 C5 118.59(9)
C5 N1 Ag1 117.59(7)
C6 N2 C13 113.50(9)
C7 N2 C6 111.66(10)
C7 N2 C13 112.43(9)
C8 N3 Ag1 115.81(7)
C12 N3 Ag1 123.92(8)
C12 N3 C8 118.76(11)
O2 N4 O1 119.16(10)
O3 N4 O1 119.83(10)
O3 N4 O2 121.01(10)
N1 C1 C2 121.37(10)
N1 C1 C6 121.19(9)
C2 C1 C6 117.44(10)
C1 C2 H2 120.2
C3 C2 C1 119.61(12)
C3 C2 H2 120.2
C2 C3 H3 120.5
C2 C3 C4 119.07(11)
C4 C3 H3 120.5
C3 C4 H4 121.0
C5 C4 C3 118.05(11)
C5 C4 H4 121.0
N1 C5 C4 123.29(11)
N1 C5 H5 118.4
C4 C5 H5 118.4
N2 C6 C1 116.66(9)
N2 C6 H6A 108.1
N2 C6 H6B 108.1
C1 C6 H6A 108.1
C1 C6 H6B 108.1
H6A C6 H6B 107.3
N2 C7 H7A 108.6
N2 C7 H7B 108.6
N2 C7 C8 114.74(9)
H7A C7 H7B 107.6
C8 C7 H7A 108.6
C8 C7 H7B 108.6
N3 C8 C7 117.17(10)
N3 C8 C9 121.46(12)
C9 C8 C7 121.31(12)
C8 C9 H9 120.2
C10 C9 C8 119.57(13)
C10 C9 H9 120.2
C9 C10 H10 120.5
C11 C10 C9 118.92(12)
C11 C10 H10 120.5
C10 C11 H11 120.8
C10 C11 C12 118.38(13)
C12 C11 H11 120.8
N3 C12 C11 122.90(13)
N3 C12 H12 118.6
C11 C12 H12 118.6
N2 C13 H13A 109.3
N2 C13 H13B 109.3
N2 C13 C14 111.42(8)
H13A C13 H13B 108.0
C14 C13 H13A 109.3
C14 C13 H13B 109.3
C15 C14 C13 120.99(10)
C15 C14 C22 119.26(10)
C22 C14 C13 119.75(9)
C14 C15 H15 118.9
C14 C15 C16 122.25(10)
C16 C15 H15 118.9
O4 C16 O5 116.93(12)
O4 C16 C15 126.09(11)
O5 C16 C15 116.97(10)
O5 C17 C18 115.87(9)
O5 C17 C22 121.81(9)
C22 C17 C18 122.31(9)
C17 C18 H18 120.7
C19 C18 C17 118.63(10)
C19 C18 H18 120.7
O6 C19 C18 124.44(9)
O6 C19 C20 114.94(9)
C18 C19 C20 120.61(9)
O7 C20 C19 115.22(9)
O7 C20 C21 125.21(10)
C21 C20 C19 119.57(9)
C20 C21 H21 119.7
C20 C21 C22 120.61(10)
C22 C21 H21 119.7
C17 C22 C14 117.80(9)
C17 C22 C21 118.20(9)
C21 C22 C14 123.89(10)
O6 C23 H23A 109.5
O6 C23 H23B 109.5
O6 C23 H23C 109.5
H23A C23 H23B 109.5
H23A C23 H23C 109.5
H23B C23 H23C 109.5
O7 C24 H24A 109.5
O7 C24 H24B 109.5
O7 C24 H24C 109.5
H24A C24 H24B 109.5
H24A C24 H24C 109.5
H24B C24 H24C 109.5

loop_
_geom_bond_atom_site_label_1
_geom_bond_atom_site_label_2
_geom_bond_distance
Ag1 O1 2.4120(9)
Ag1 N1 2.2307(9)
Ag1 N3 2.2817(10)
O1 N4 1.2607(13)
O2 N4 1.2522(14)
O3 N4 1.2444(12)
O4 C16 1.2140(15)
O5 C16 1.3774(14)
O5 C17 1.3787(13)
O6 C19 1.3554(12)
O6 C23 1.4194(15)
O7 C20 1.3639(13)
O7 C24 1.4311(14)
N1 C1 1.3339(14)
N1 C5 1.3481(14)
N2 C6 1.4679(15)
N2 C7 1.4651(15)
N2 C13 1.4712(14)
N3 C8 1.3482(15)
N3 C12 1.3370(15)
C1 C2 1.3961(16)
C1 C6 1.5174(16)
C2 H2 0.9500
C2 C3 1.3813(19)
C3 H3 0.9500
C3 C4 1.385(2)
C4 H4 0.9500
C4 C5 1.3807(17)
C5 H5 0.9500
C6 H6A 0.9900
C6 H6B 0.9900
C7 H7A 0.9900
C7 H7B 0.9900
C7 C8 1.5090(18)
C8 C9 1.3865(17)
C9 H9 0.9500
C9 C10 1.386(2)
C10 H10 0.9500
C10 C11 1.385(2)
C11 H11 0.9500
C11 C12 1.3884(18)
C12 H12 0.9500
C13 H13A 0.9900
C13 H13B 0.9900
C13 C14 1.5099(16)
C14 C15 1.3521(16)
C14 C22 1.4489(14)
C15 H15 0.9500
C15 C16 1.4463(18)
C17 C18 1.3935(14)
C17 C22 1.3892(15)
C18 H18 0.9500
C18 C19 1.3823(14)
C19 C20 1.4185(14)
C20 C21 1.3787(14)
C21 H21 0.9500
C21 C22 1.4134(14)
C23 H23A 0.9800
C23 H23B 0.9800
C23 H23C 0.9800
C24 H24A 0.9800
C24 H24B 0.9800
C24 H24C 0.9800

loop_
_geom_torsion_atom_site_label_1
_geom_torsion_atom_site_label_2
_geom_torsion_atom_site_label_3
_geom_torsion_atom_site_label_4
_geom_torsion
Ag1 O1 N4 O2 8.36(12)
Ag1 O1 N4 O3 -171.67(9)
Ag1 N1 C1 C2 175.28(9)
Ag1 N1 C1 C6 -5.50(15)
Ag1 N1 C5 C4 -174.27(9)
Ag1 N3 C8 C7 15.95(12)
Ag1 N3 C8 C9 -166.77(9)
Ag1 N3 C12 C11 165.70(10)
O5 C17 C18 C19 -177.64(9)
O5 C17 C22 C14 0.49(14)
O5 C17 C22 C21 176.90(9)
O6 C19 C20 O7 -1.87(13)
O6 C19 C20 C21 178.59(9)
O7 C20 C21 C22 -177.47(10)
N1 C1 C2 C3 -1.32(19)
N1 C1 C6 N2 9.93(17)
N2 C7 C8 N3 -54.03(14)
N2 C7 C8 C9 128.69(12)
N2 C13 C14 C15 -110.67(11)
N2 C13 C14 C22 68.98(12)
N3 C8 C9 C10 0.51(19)
C1 N1 C5 C4 0.69(17)
C1 C2 C3 C4 0.7(2)
C2 C1 C6 N2 -170.81(11)
C2 C3 C4 C5 0.6(2)
C3 C4 C5 N1 -1.30(19)
C5 N1 C1 C2 0.65(16)
C5 N1 C1 C6 179.87(11)
C6 N2 C7 C8 161.12(10)
C6 N2 C13 C14 -143.97(10)
C6 C1 C2 C3 179.42(13)
C7 N2 C6 C1 -109.94(12)
C7 N2 C13 C14 88.09(11)
C7 C8 C9 C10 177.67(12)
C8 N3 C12 C11 0.36(18)
C8 C9 C10 C11 -0.8(2)
C9 C10 C11 C12 0.9(2)
C10 C11 C12 N3 -0.7(2)
C12 N3 C8 C7 -177.54(10)
C12 N3 C8 C9 -0.27(17)
C13 N2 C6 C1 121.72(11)
C13 N2 C7 C8 -69.97(13)
C13 C14 C15 C16 175.05(10)
C13 C14 C22 C17 -175.36(9)
C13 C14 C22 C21 8.45(15)
C14 C15 C16 O4 -178.46(13)
C14 C15 C16 O5 0.09(17)
C15 C14 C22 C17 4.30(15)
C15 C14 C22 C21 -171.89(10)
C16 O5 C17 C18 173.86(10)
C16 O5 C17 C22 -5.18(15)
C17 O5 C16 O4 -176.47(11)
C17 O5 C16 C15 4.84(16)
C17 C18 C19 O6 179.59(9)
C17 C18 C19 C20 1.04(15)
C18 C17 C22 C14 -178.49(9)
C18 C17 C22 C21 -2.08(15)
C18 C19 C20 O7 176.80(9)
C18 C19 C20 C21 -2.74(15)
C19 C20 C21 C22 2.02(15)
C20 C21 C22 C14 176.50(9)
C20 C21 C22 C17 0.33(15)
C22 C14 C15 C16 -4.60(17)
C22 C17 C18 C19 1.39(15)
C23 O6 C19 C18 12.89(16)
C23 O6 C19 C20 -168.49(10)
C24 O7 C20 C19 -177.71(9)
C24 O7 C20 C21 1.80(16)
